data_2238458
loop_
_publ_author_name
'Ishikawa, Yoshinobu'
'Matsuo, Soichiro'

_publ_section_title
;
 2-(Benzyloxy)isoquinoline-1,3(2<i>H</i>,4<i>H</i>)-dione
;
_journal_coeditor_code ZL2556
_journal_issue 8
_journal_name_full 'Acta Crystallographica Section E'
_journal_page_first o1311
_journal_paper_doi 10.1107/S1600536813019934
_journal_volume 69
_journal_year 2013
_chemical_formula_iupac 'C16 H13 N O3'
_chemical_formula_moiety 'C16 H13 N O3'
_chemical_formula_sum 'C16 H13 N O3'
_chemical_formula_weight 267.28
_chemical_name_systematic
;
2-(Benzyloxy)isoquinoline-1,3(2<i>H</i>,4<i>H</i>)-dione
;
_space_group_IT_number 33
_symmetry_cell_setting orthorhombic
_symmetry_space_group_name_Hall 'P 2c -2n'
_symmetry_space_group_name_H-M 'P n a 21'
_atom_sites_solution_hydrogens geom
_atom_sites_solution_primary direct
_atom_sites_solution_secondary difmap
_cell_angle_alpha 90.0000
_cell_angle_beta 90.0000
_cell_angle_gamma 90.0000
_cell_formula_units_Z 4
_cell_length_a 7.677(4)
_cell_length_b 12.003(10)
_cell_length_c 13.885(10)
_cell_measurement_reflns_used 24
_cell_measurement_temperature 100
_cell_measurement_theta_max 16.46
_cell_measurement_theta_min 12.69
_cell_volume 1279.5(16)
_computing_cell_refinement '<i>WinAFC Diffractometer Control Software</i> (Rigaku, 1999)'
_computing_data_collection '<i>WinAFC Diffractometer Control Software</i> (Rigaku, 1999)'
_computing_data_reduction '<i>WinAFC Diffractometer Control Software</i> (Rigaku, 1999)'
_computing_molecular_graphics 'CrystalStructure (Rigaku, 2010)'
_computing_publication_material 'CrystalStructure (Rigaku, 2010)'
_computing_structure_refinement 'SHELXL97 (Sheldrick, 2008)'
_computing_structure_solution 'SHELXS97 (Sheldrick, 2008)'
_diffrn_ambient_temperature 100
_diffrn_measured_fraction_theta_full 0.995
_diffrn_measured_fraction_theta_max 0.995
_diffrn_measurement_device_type 'Rigaku AFC-7R'
_diffrn_measurement_method \w/2\q
_diffrn_radiation_type 'Mo K\a'
_diffrn_radiation_wavelength 0.71069
_diffrn_reflns_av_R_equivalents 0.0812
_diffrn_reflns_limit_h_max 9
_diffrn_reflns_limit_h_min -5
_diffrn_reflns_limit_k_max 15
_diffrn_reflns_limit_k_min -8
_diffrn_reflns_limit_l_max 10
_diffrn_reflns_limit_l_min -18
_diffrn_reflns_number 2451
_diffrn_reflns_theta_full 27.53
_diffrn_reflns_theta_max 27.53
_diffrn_standards_decay_% 1.043
_diffrn_standards_interval_count 150
_diffrn_standards_number 3
_exptl_absorpt_coefficient_mu 0.097
_exptl_absorpt_correction_T_max 0.988
_exptl_absorpt_correction_T_min 0.262
_exptl_absorpt_correction_type psi-scan
_exptl_absorpt_process_details '(North <i>et al.</i>, 1968)'
_exptl_crystal_colour colourless
_exptl_crystal_density_diffrn 1.387
_exptl_crystal_density_method 'not measured'
_exptl_crystal_description block
_exptl_crystal_F_000 560.00
_exptl_crystal_size_max 0.500
_exptl_crystal_size_mid 0.180
_exptl_crystal_size_min 0.130
_refine_diff_density_max 0.360
_refine_diff_density_min -0.390
_refine_ls_extinction_method none
_refine_ls_goodness_of_fit_ref 1.025
_refine_ls_hydrogen_treatment constr
_refine_ls_number_parameters 182
_refine_ls_number_reflns 1756
_refine_ls_number_restraints 1
_refine_ls_R_factor_gt 0.0686
_refine_ls_shift/su_max 0.000
_refine_ls_structure_factor_coef Fsqd
_refine_ls_weighting_details 'w = 1/[\s^2^(Fo^2^)+(0.1324P)^2^+0.3682P] where P=(Fo^2^+2Fc^2^)/3'
_refine_ls_weighting_scheme calc
_refine_ls_wR_factor_ref 0.2119
_reflns_number_gt 1191
_reflns_number_total 1756
_reflns_threshold_expression F^2^>2\s(F^2^)
_cod_data_source_file zl2556.cif
_cod_data_source_block I
_cod_original_cell_volume 1279.4(15)
_cod_database_code 2238458
_cod_database_fobs_code 2238458

loop_
_symmetry_equiv_pos_site_id
_symmetry_equiv_pos_as_xyz
1 +x,+y,+z
2 1/2-x,1/2+y,1/2+z
3 1/2+x,1/2-y,+z
4 -x,-y,1/2+z

loop_
_atom_site_type_symbol
_atom_site_label
_atom_site_fract_x
_atom_site_fract_y
_atom_site_fract_z
_atom_site_U_iso_or_equiv
_atom_site_adp_type
_atom_site_calc_flag
_atom_site_refinement_flags
_atom_site_occupancy
_atom_site_symmetry_multiplicity
O O18 0.3591(6) 0.8028(4) 0.3730(4) 0.0355(13) Uani d . 1.0 4
O O19 0.1647(6) 0.4679(4) 0.2670(4) 0.0339(12) Uani d . 1.0 4
O O20 0.2975(6) 0.6634(4) 0.2295(3) 0.0260(11) Uani d . 1.0 4
N N17 0.2641(7) 0.6331(4) 0.3243(4) 0.0240(12) Uani d . 1.0 4
C C1 0.2937(8) 0.7121(5) 0.3953(5) 0.0240(14) Uani d . 1.0 4
C C2 0.1810(7) 0.5289(5) 0.3351(5) 0.0207(14) Uani d . 1.0 4
C C3 0.1218(8) 0.5009(5) 0.4351(5) 0.0251(14) Uani d . 1.0 4
C C4 0.1467(8) 0.5476(5) 0.6103(5) 0.0275(15) Uani d . 1.0 4
C C5 0.1916(9) 0.6178(5) 0.6834(5) 0.0282(15) Uani d . 1.0 4
C C6 0.2712(9) 0.7203(6) 0.6642(5) 0.0308(16) Uani d . 1.0 4
C C7 0.3035(9) 0.7490(6) 0.5712(5) 0.0291(16) Uani d . 1.0 4
C C8 0.1770(7) 0.5759(5) 0.5142(5) 0.0199(13) Uani d . 1.0 4
C C9 0.2574(8) 0.6785(5) 0.4957(6) 0.0223(13) Uani d . 1.0 4
C C10 0.4704(9) 0.6278(6) 0.2021(5) 0.0314(16) Uani d . 1.0 4
C C11 0.4750(8) 0.6293(5) 0.0941(5) 0.0242(15) Uani d . 1.0 4
C C12 0.5520(8) 0.7162(5) 0.0431(5) 0.0263(15) Uani d . 1.0 4
C C13 0.5527(9) 0.7163(5) -0.0557(5) 0.0278(15) Uani d . 1.0 4
C C14 0.4772(8) 0.6294(6) -0.1066(5) 0.0307(16) Uani d . 1.0 4
C C15 0.3991(8) 0.5420(6) -0.0573(6) 0.0314(16) Uani d . 1.0 4
C C16 0.3984(8) 0.5424(5) 0.0420(5) 0.0288(15) Uani d . 1.0 4
H H21A -0.0071 0.4982 0.4349 0.0302 Uiso calc R 1.0 4
H H22B 0.1636 0.4249 0.4504 0.0302 Uiso calc R 1.0 4
H H23 0.0936 0.4782 0.6251 0.0331 Uiso calc R 1.0 4
H H24 0.1686 0.5968 0.7481 0.0338 Uiso calc R 1.0 4
H H25 0.3022 0.7690 0.7154 0.0370 Uiso calc R 1.0 4
H H26 0.3584 0.8181 0.5575 0.0350 Uiso calc R 1.0 4
H H27A 0.4939 0.5518 0.2266 0.0376 Uiso calc R 1.0 4
H H28B 0.5591 0.6791 0.2288 0.0376 Uiso calc R 1.0 4
H H29 0.6047 0.7760 0.0771 0.0315 Uiso calc R 1.0 4
H H30 0.6052 0.7764 -0.0895 0.0334 Uiso calc R 1.0 4
H H31 0.4789 0.6296 -0.1750 0.0368 Uiso calc R 1.0 4
H H32 0.3466 0.4824 -0.0917 0.0376 Uiso calc R 1.0 4
H H33 0.3449 0.4825 0.0756 0.0346 Uiso calc R 1.0 4

loop_
_atom_site_aniso_label
_atom_site_aniso_U_11
_atom_site_aniso_U_22
_atom_site_aniso_U_33
_atom_site_aniso_U_12
_atom_site_aniso_U_13
_atom_site_aniso_U_23
O18 0.046(3) 0.020(3) 0.041(3) -0.007(2) 0.008(3) 0.001(3)
O19 0.035(3) 0.026(3) 0.040(3) -0.005(2) -0.004(3) -0.012(3)
O20 0.026(3) 0.027(3) 0.025(3) 0.0063(18) -0.002(2) 0.002(2)
N17 0.026(3) 0.021(3) 0.026(3) -0.003(3) 0.000(3) 0.000(3)
C1 0.016(3) 0.018(3) 0.038(4) 0.004(3) 0.006(3) -0.002(3)
C2 0.013(3) 0.022(3) 0.027(4) 0.005(3) 0.000(3) -0.006(3)
C3 0.027(3) 0.015(3) 0.033(4) 0.002(3) 0.002(4) -0.004(3)
C4 0.023(4) 0.019(4) 0.040(5) -0.001(3) -0.001(3) 0.002(3)
C5 0.025(4) 0.033(4) 0.027(4) 0.004(3) 0.005(3) 0.000(4)
C6 0.031(4) 0.027(4) 0.034(5) -0.001(3) 0.000(3) -0.011(4)
C7 0.028(4) 0.021(3) 0.039(4) -0.003(3) 0.003(3) -0.003(4)
C8 0.016(3) 0.014(3) 0.030(4) 0.005(3) 0.005(3) -0.001(3)
C9 0.015(3) 0.017(3) 0.035(4) 0.003(3) 0.004(3) 0.004(3)
C10 0.024(4) 0.034(4) 0.036(4) 0.001(3) -0.006(3) 0.003(4)
C11 0.016(3) 0.021(4) 0.036(4) 0.006(3) 0.002(3) -0.002(3)
C12 0.021(4) 0.017(3) 0.041(4) 0.001(3) 0.003(4) -0.002(3)
C13 0.028(4) 0.024(4) 0.031(4) 0.001(3) -0.001(3) 0.001(3)
C14 0.030(4) 0.035(4) 0.026(4) 0.013(3) -0.004(3) -0.007(4)
C15 0.024(4) 0.029(4) 0.040(5) 0.008(3) -0.001(4) -0.008(4)
C16 0.026(4) 0.019(3) 0.042(5) -0.002(3) 0.000(4) 0.003(3)

loop_
_atom_type_symbol
_atom_type_description
_atom_type_scat_dispersion_real
_atom_type_scat_dispersion_imag
_atom_type_scat_source
C C 0.0033 0.0016
;
International Tables for Crystallography
(1992, Vol. C, Tables 4.2.6.8 and 6.1.1.4)
;
H H 0.0000 0.0000
;
International Tables for Crystallography
(1992, Vol. C, Table 6.1.1.4)
;
N N 0.0061 0.0033
;
International Tables for Crystallography
(1992, Vol. C, Tables 4.2.6.8 and 6.1.1.4)
;
O O 0.0106 0.0060
;
International Tables for Crystallography
(1992, Vol. C, Tables 4.2.6.8 and 6.1.1.4)
;

loop_
_geom_angle_atom_site_label_1
_geom_angle_atom_site_label_2
_geom_angle_atom_site_label_3
_geom_angle
_geom_angle_publ_flag
N17 O20 C10 109.9(5) no
O20 N17 C1 117.6(5) no
O20 N17 C2 114.7(5) no
C1 N17 C2 127.1(6) no
O18 C1 N17 119.3(6) no
O18 C1 C9 123.6(6) no
N17 C1 C9 116.9(6) no
O19 C2 N17 120.1(6) no
O19 C2 C3 124.0(6) no
N17 C2 C3 115.8(5) no
C2 C3 C8 117.6(5) no
C5 C4 C8 121.3(6) no
C4 C5 C6 120.8(7) no
C5 C6 C7 118.9(7) no
C6 C7 C9 121.0(7) no
C3 C8 C4 120.8(6) no
C3 C8 C9 121.6(6) no
C4 C8 C9 117.5(6) no
C1 C9 C7 119.8(6) no
C1 C9 C8 119.7(6) no
C7 C9 C8 120.5(7) no
O20 C10 C11 106.3(5) no
C10 C11 C12 121.8(6) no
C10 C11 C16 119.9(6) no
C12 C11 C16 118.3(6) no
C11 C12 C13 120.7(6) no
C12 C13 C14 120.4(6) no
C13 C14 C15 119.8(7) no
C14 C15 C16 119.5(7) no
C11 C16 C15 121.2(6) no
C2 C3 H21A 107.914 no
C2 C3 H22B 107.913 no
C8 C3 H21A 107.922 no
C8 C3 H22B 107.920 no
H21A C3 H22B 107.196 no
C5 C4 H23 119.363 no
C8 C4 H23 119.352 no
C4 C5 H24 119.596 no
C6 C5 H24 119.593 no
C5 C6 H25 120.560 no
C7 C6 H25 120.552 no
C6 C7 H26 119.495 no
C9 C7 H26 119.505 no
O20 C10 H27A 110.462 no
O20 C10 H28B 110.463 no
C11 C10 H27A 110.467 no
C11 C10 H28B 110.470 no
H27A C10 H28B 108.651 no
C11 C12 H29 119.632 no
C13 C12 H29 119.618 no
C12 C13 H30 119.774 no
C14 C13 H30 119.782 no
C13 C14 H31 120.076 no
C15 C14 H31 120.079 no
C14 C15 H32 120.249 no
C16 C15 H32 120.252 no
C11 C16 H33 119.416 no
C15 C16 H33 119.405 no

loop_
_geom_bond_atom_site_label_1
_geom_bond_atom_site_label_2
_geom_bond_distance
_geom_bond_publ_flag
O18 C1 1.238(8) no
O19 C2 1.203(8) no
O20 N17 1.389(7) no
O20 C10 1.445(8) no
N17 C1 1.388(9) no
N17 C2 1.411(8) no
C1 C9 1.478(10) no
C2 C3 1.499(9) no
C3 C8 1.482(9) no
C4 C5 1.362(10) no
C4 C8 1.397(9) no
C5 C6 1.399(9) no
C6 C7 1.360(10) no
C7 C9 1.392(10) no
C8 C9 1.401(8) no
C10 C11 1.500(9) no
C11 C12 1.392(9) no
C11 C16 1.400(9) no
C12 C13 1.372(10) no
C13 C14 1.387(9) no
C14 C15 1.388(10) no
C15 C16 1.379(10) no
C3 H21A 0.990 no
C3 H22B 0.990 no
C4 H23 0.950 no
C5 H24 0.950 no
C6 H25 0.950 no
C7 H26 0.950 no
C10 H27A 0.990 no
C10 H28B 0.990 no
C12 H29 0.950 no
C13 H30 0.950 no
C14 H31 0.950 no
C15 H32 0.950 no
C16 H33 0.950 no

loop_
_geom_contact_atom_site_label_1
_geom_contact_atom_site_label_2
_geom_contact_distance
_geom_contact_site_symmetry_2
_geom_contact_publ_flag
O18 O20 2.644(7) . no
O18 C2 3.599(8) . no
O18 C7 2.860(9) . no
O18 C10 3.281(8) . no
O19 O20 2.611(6) . no
O19 C1 3.571(8) . no
O19 C10 3.162(8) . no
O20 C12 3.304(8) . no
O20 C16 3.081(8) . no
N17 C8 2.806(9) . no
N17 C11 3.582(9) . no
C1 C3 2.912(9) . no
C1 C10 3.172(10) . no
C2 C9 2.922(9) . no
C2 C10 3.123(9) . no
C4 C7 2.754(10) . no
C5 C9 2.753(10) . no
C6 C8 2.805(9) . no
C11 C14 2.787(10) . no
C12 C15 2.773(10) . no
C13 C16 2.757(9) . no
O18 N17 3.273(7) 3_565 no
O18 C1 3.356(8) 3_565 no
O18 C2 3.235(8) 3_565 no
O18 C3 3.220(8) 3_565 no
O18 C8 3.453(8) 3_565 no
O18 C9 3.507(8) 3_565 no
O19 C4 3.237(8) 4_564 no
O19 C5 3.144(8) 4_564 no
O19 C6 3.334(8) 2_544 no
O19 C14 3.465(8) 4_665 no
O20 C10 3.567(8) 3_465 no
O20 C12 3.512(8) 3_465 no
N17 O18 3.273(7) 3_465 no
C1 O18 3.356(8) 3_465 no
C2 O18 3.235(8) 3_465 no
C2 C14 3.339(9) 4_665 no
C3 O18 3.220(8) 3_465 no
C3 C14 3.501(9) 4_665 no
C4 O19 3.237(8) 4_565 no
C5 O19 3.144(8) 4_565 no
C6 O19 3.334(8) 2_555 no
C8 O18 3.453(8) 3_465 no
C8 C16 3.576(9) 4_665 no
C9 O18 3.507(8) 3_465 no
C10 O20 3.567(8) 3_565 no
C12 O20 3.512(8) 3_565 no
C14 O19 3.465(8) 4_664 no
C14 C2 3.339(9) 4_664 no
C14 C3 3.501(9) 4_664 no
C16 C8 3.576(9) 4_664 no
O18 H26 2.5693 . no
O18 H28B 2.9272 . no
O19 H21A 2.7032 . no
O19 H22B 2.5992 . no
O19 H27A 2.7774 . no
O19 H33 3.0006 . no
O20 H29 3.4447 . no
O20 H33 3.0680 . no
N17 H21A 3.0517 . no
N17 H22B 3.1476 . no
N17 H27A 2.4292 . no
N17 H28B 2.6821 . no
C1 H21A 3.4970 . no
C1 H26 2.6337 . no
C1 H27A 3.3989 . no
C1 H28B 3.1074 . no
C2 H27A 2.8484 . no
C3 H23 2.6606 . no
C4 H21A 2.7715 . no
C4 H22B 2.6683 . no
C4 H25 3.2573 . no
C5 H26 3.2367 . no
C6 H23 3.2552 . no
C7 H24 3.2315 . no
C8 H24 3.2589 . no
C8 H26 3.2792 . no
C9 H21A 3.0855 . no
C9 H22B 3.1913 . no
C9 H23 3.2542 . no
C9 H25 3.2556 . no
C10 H29 2.6909 . no
C10 H33 2.6560 . no
C11 H30 3.2581 . no
C11 H32 3.2770 . no
C12 H27A 3.2528 . no
C12 H28B 2.6163 . no
C12 H31 3.2506 . no
C12 H33 3.2552 . no
C13 H32 3.2611 . no
C14 H29 3.2500 . no
C14 H33 3.2461 . no
C15 H30 3.2584 . no
C16 H27A 2.6682 . no
C16 H28B 3.3079 . no
C16 H29 3.2576 . no
C16 H31 3.2488 . no
H21A H23 2.7623 . no
H22B H23 2.5650 . no
H23 H24 2.2976 . no
H24 H25 2.3513 . no
H25 H26 2.3102 . no
H27A H29 3.5035 . no
H27A H33 2.5284 . no
H28B H29 2.4309 . no
H28B H33 3.5769 . no
H29 H30 2.3133 . no
H30 H31 2.3353 . no
H31 H32 2.3427 . no
H32 H33 2.3236 . no
O18 H21A 2.7383 3_565 no
O18 H28B 3.0594 3_465 no
O18 H32 2.7174 2_555 no
O19 H23 2.8692 4_564 no
O19 H24 2.6864 4_564 no
O19 H25 2.5062 2_544 no
O19 H26 3.4239 2_544 no
O19 H31 3.0836 4_665 no
O20 H28B 2.6303 3_465 no
O20 H29 2.6822 3_465 no
N17 H28B 3.0521 3_465 no
N17 H32 3.4949 4_665 no
C1 H28B 3.2085 3_465 no
C1 H32 3.4231 2_555 no
C2 H23 3.6000 4_564 no
C2 H24 3.3076 4_564 no
C2 H25 3.5380 2_544 no
C2 H31 3.2337 4_665 no
C3 H26 3.4205 3_465 no
C3 H30 3.2264 2_545 no
C4 H26 2.8340 3_465 no
C4 H27A 3.4128 4_665 no
C5 H25 3.3133 3_465 no
C5 H26 3.1922 3_465 no
C5 H27A 3.2149 4_665 no
C5 H30 3.4640 3_466 no
C5 H31 2.9585 1_556 no
C6 H26 3.5289 3_465 no
C6 H31 2.9513 1_556 no
C6 H33 3.4955 2_555 no
C7 H26 3.5159 3_465 no
C7 H33 3.0267 2_555 no
C8 H26 2.8223 3_465 no
C9 H26 3.1811 3_465 no
C10 H29 3.4963 3_465 no
C10 H31 3.5514 4_665 no
C10 H32 3.4525 4_665 no
C11 H22B 3.4786 4_664 no
C11 H23 3.5800 4_664 no
C11 H29 3.0703 3_465 no
C12 H22B 3.2667 2_554 no
C12 H22B 3.0478 4_664 no
C12 H23 3.5261 2_554 no
C12 H29 3.4674 3_465 no
C13 H21A 3.4039 2_554 no
C13 H22B 3.0049 2_554 no
C13 H22B 2.7609 4_664 no
C13 H30 3.4683 3_465 no
C14 H22B 2.9417 4_664 no
C14 H24 3.1364 1_554 no
C14 H25 3.2749 1_554 no
C14 H27A 3.1855 4_664 no
C14 H30 3.0805 3_465 no
C15 H21A 3.0498 4_564 no
C15 H22B 3.3817 4_664 no
C15 H24 3.2965 1_554 no
C15 H27A 3.3091 4_664 no
C15 H30 3.1688 3_465 no
C16 H21A 3.3870 4_564 no
C16 H26 3.3432 2_544 no
C16 H29 3.1734 3_465 no
H21A O18 2.7383 3_465 no
H21A C13 3.4039 2_545 no
H21A C15 3.0498 4_565 no
H21A C16 3.3870 4_565 no
H21A H24 3.0922 4_564 no
H21A H26 2.9708 3_465 no
H21A H29 3.4020 2_545 no
H21A H30 2.7873 2_545 no
H21A H32 2.6426 4_565 no
H21A H33 3.2553 4_565 no
H22B C11 3.4786 4_665 no
H22B C12 3.2667 2_545 no
H22B C12 3.0478 4_665 no
H22B C13 3.0049 2_545 no
H22B C13 2.7609 4_665 no
H22B C14 2.9417 4_665 no
H22B C15 3.3817 4_665 no
H22B H29 3.2450 2_545 no
H22B H29 3.4746 4_665 no
H22B H30 2.7823 2_545 no
H22B H30 3.0485 4_665 no
H22B H31 3.3152 4_665 no
H23 O19 2.8692 4_565 no
H23 C2 3.6000 4_565 no
H23 C11 3.5800 4_665 no
H23 C12 3.5261 2_545 no
H23 H26 3.1810 3_465 no
H23 H27A 3.4851 4_665 no
H23 H28B 3.5703 4_665 no
H23 H29 2.9408 2_545 no
H23 H33 3.4679 4_565 no
H24 O19 2.6864 4_565 no
H24 C2 3.3076 4_565 no
H24 C14 3.1364 1_556 no
H24 C15 3.2965 1_556 no
H24 H21A 3.0922 4_565 no
H24 H25 3.2725 3_465 no
H24 H27A 3.1607 4_665 no
H24 H30 2.7632 3_466 no
H24 H31 2.6402 1_556 no
H24 H32 2.9496 1_556 no
H25 O19 2.5062 2_555 no
H25 C2 3.5380 2_555 no
H25 C5 3.3133 3_565 no
H25 C14 3.2749 1_556 no
H25 H24 3.2725 3_565 no
H25 H30 3.5721 1_556 no
H25 H30 3.1509 3_466 no
H25 H31 2.6373 1_556 no
H25 H31 3.1564 3_466 no
H25 H33 3.4076 2_555 no
H26 O19 3.4239 2_555 no
H26 C3 3.4205 3_565 no
H26 C4 2.8340 3_565 no
H26 C5 3.1922 3_565 no
H26 C6 3.5289 3_565 no
H26 C7 3.5159 3_565 no
H26 C8 2.8223 3_565 no
H26 C9 3.1811 3_565 no
H26 C16 3.3432 2_555 no
H26 H21A 2.9708 3_565 no
H26 H23 3.1810 3_565 no
H26 H32 3.2649 2_555 no
H26 H33 2.5284 2_555 no
H27A C4 3.4128 4_664 no
H27A C5 3.2149 4_664 no
H27A C14 3.1855 4_665 no
H27A C15 3.3091 4_665 no
H27A H23 3.4851 4_664 no
H27A H24 3.1607 4_664 no
H27A H31 2.5797 4_665 no
H27A H32 2.8344 4_665 no
H28B O18 3.0594 3_565 no
H28B O20 2.6303 3_565 no
H28B N17 3.0521 3_565 no
H28B C1 3.2085 3_565 no
H28B H23 3.5703 4_664 no
H28B H32 3.2401 4_665 no
H29 O20 2.6822 3_565 no
H29 C10 3.4963 3_565 no
H29 C11 3.0703 3_565 no
H29 C12 3.4674 3_565 no
H29 C16 3.1734 3_565 no
H29 H21A 3.4020 2_554 no
H29 H22B 3.2450 2_554 no
H29 H22B 3.4746 4_664 no
H29 H23 2.9408 2_554 no
H29 H33 3.4347 3_565 no
H30 C3 3.2264 2_554 no
H30 C5 3.4640 3_564 no
H30 C13 3.4683 3_565 no
H30 C14 3.0805 3_565 no
H30 C15 3.1688 3_565 no
H30 H21A 2.7873 2_554 no
H30 H22B 2.7823 2_554 no
H30 H22B 3.0485 4_664 no
H30 H24 2.7632 3_564 no
H30 H25 3.5721 1_554 no
H30 H25 3.1509 3_564 no
H30 H31 3.3032 3_565 no
H30 H32 3.4373 3_565 no
H31 O19 3.0836 4_664 no
H31 C2 3.2337 4_664 no
H31 C5 2.9585 1_554 no
H31 C6 2.9513 1_554 no
H31 C10 3.5514 4_664 no
H31 H22B 3.3152 4_664 no
H31 H24 2.6402 1_554 no
H31 H25 2.6373 1_554 no
H31 H25 3.1564 3_564 no
H31 H27A 2.5797 4_664 no
H31 H30 3.3032 3_465 no
H32 O18 2.7174 2_544 no
H32 N17 3.4949 4_664 no
H32 C1 3.4231 2_544 no
H32 C10 3.4525 4_664 no
H32 H21A 2.6426 4_564 no
H32 H24 2.9496 1_554 no
H32 H26 3.2649 2_544 no
H32 H27A 2.8344 4_664 no
H32 H28B 3.2401 4_664 no
H32 H30 3.4373 3_465 no
H33 C6 3.4955 2_544 no
H33 C7 3.0267 2_544 no
H33 H21A 3.2553 4_564 no
H33 H23 3.4679 4_564 no
H33 H25 3.4076 2_544 no
H33 H26 2.5284 2_544 no
H33 H29 3.4347 3_465 no

loop_
_geom_hbond_atom_site_label_D
_geom_hbond_atom_site_label_H
_geom_hbond_atom_site_label_A
_geom_hbond_site_symmetry_D
_geom_hbond_site_symmetry_H
_geom_hbond_site_symmetry_A
_geom_hbond_distance_DH
_geom_hbond_distance_HA
_geom_hbond_distance_DA
_geom_hbond_angle_DHA
_geom_hbond_publ_flag
C3 H21A O18 3_565 3_565 . 0.99 2.738 3.220(8) 110 no
C6 H25 O19 . . 2 0.95 2.51 3.334(8) 146 yes
C3 H22B Cg3 . . 4_665 0.99 2.91 3.556(7) 124 yes
C7 H26 Cg2 . . 3_565 0.95 2.88 3.470(8) 122 yes

loop_
_geom_torsion_atom_site_label_1
_geom_torsion_atom_site_label_2
_geom_torsion_atom_site_label_3
_geom_torsion_atom_site_label_4
_geom_torsion
_geom_torsion_publ_flag
N17 O20 C10 C11 162.1(4) no
N17 O20 C10 H27A 42.2 no
N17 O20 C10 H28B -78.0 no
C10 O20 N17 C1 95.6(5) no
C10 O20 N17 C2 -92.6(5) no
O20 N17 C1 O18 -4.9(8) no
O20 N17 C1 C9 179.9(4) no
O20 N17 C2 O19 9.4(7) no
O20 N17 C2 C3 -172.1(4) no
C1 N17 C2 O19 -179.7(5) no
C1 N17 C2 C3 -1.2(8) no
C2 N17 C1 O18 -175.6(5) no
C2 N17 C1 C9 9.2(9) no
O18 C1 C9 C7 -2.5(9) no
O18 C1 C9 C8 177.6(5) no
N17 C1 C9 C7 172.4(5) no
N17 C1 C9 C8 -7.4(8) no
O19 C2 C3 C8 170.0(5) no
O19 C2 C3 H21A -67.8 no
O19 C2 C3 H22B 47.8 no
N17 C2 C3 C8 -8.4(7) no
N17 C2 C3 H21A 113.8 no
N17 C2 C3 H22B -130.7 no
C2 C3 C8 C4 -171.6(5) no
C2 C3 C8 C9 10.1(8) no
H21A C3 C8 C4 66.2 no
H21A C3 C8 C9 -112.2 no
H22B C3 C8 C4 -49.3 no
H22B C3 C8 C9 132.3 no
C5 C4 C8 C3 -177.7(5) no
C5 C4 C8 C9 0.7(9) no
C8 C4 C5 C6 -0.5(9) no
C8 C4 C5 H24 179.5 no
H23 C4 C5 C6 179.5 no
H23 C4 C5 H24 -0.5 no
H23 C4 C8 C3 2.3 no
H23 C4 C8 C9 -179.3 no
C4 C5 C6 C7 -0.1(9) no
C4 C5 C6 H25 179.9 no
H24 C5 C6 C7 179.9 no
H24 C5 C6 H25 -0.1 no
C5 C6 C7 C9 0.5(10) no
C5 C6 C7 H26 -179.5 no
H25 C6 C7 C9 -179.5 no
H25 C6 C7 H26 0.5 no
C6 C7 C9 C1 179.9(6) no
C6 C7 C9 C8 -0.3(9) no
H26 C7 C9 C1 -0.1 no
H26 C7 C9 C8 179.7 no
C3 C8 C9 C1 -2.0(8) no
C3 C8 C9 C7 178.1(5) no
C4 C8 C9 C1 179.5(5) no
C4 C8 C9 C7 -0.3(8) no
O20 C10 C11 C12 100.9(6) no
O20 C10 C11 C16 -78.3(6) no
H27A C10 C11 C12 -139.2 no
H27A C10 C11 C16 41.6 no
H28B C10 C11 C12 -19.0 no
H28B C10 C11 C16 161.9 no
C10 C11 C12 C13 -179.2(5) no
C10 C11 C12 H29 0.8 no
C10 C11 C16 C15 179.4(5) no
C10 C11 C16 H33 -0.6 no
C12 C11 C16 C15 0.2(9) no
C12 C11 C16 H33 -179.8 no
C16 C11 C12 C13 0.0(9) no
C16 C11 C12 H29 180.0 no
C11 C12 C13 C14 -0.3(9) no
C11 C12 C13 H30 179.7 no
H29 C12 C13 C14 179.7 no
H29 C12 C13 H30 -0.3 no
C12 C13 C14 C15 0.5(9) no
C12 C13 C14 H31 -179.5 no
H30 C13 C14 C15 -179.5 no
H30 C13 C14 H31 0.5 no
C13 C14 C15 C16 -0.3(9) no
C13 C14 C15 H32 179.7 no
H31 C14 C15 C16 179.6 no
H31 C14 C15 H32 -0.4 no
C14 C15 C16 C11 0.0(9) no
C14 C15 C16 H33 180.0 no
H32 C15 C16 C11 180.0 no
H32 C15 C16 H33 0.0 no
